data_1545808
loop_
_publ_author_name
'Smith, Matthew D.'
'Jaffe, Adam'
'Dohner, Emma R.'
'Lindenberg, Aaron'
'Karunadasa, Hemamala I.'

_publ_section_title
;
 Structural Origins of Broadband Emission from Layered Pb--Br Hybrid
 Perovskites
;
_journal_name_full 'Chem. Sci.'
_journal_paper_doi 10.1039/C7SC01590A
_journal_year 2017
_chemical_formula_moiety '0.5(Br24 Pb6), 6(C4 H10 N O2)'
_chemical_formula_sum 'C24 H60 Br12 N6 O12 Pb3'
_chemical_formula_weight 2205.27
_chemical_name_systematic 'bis(4-ammoniobutanoic acid) tetrabromoplumbate'
_space_group_crystal_system monoclinic
_space_group_IT_number 14
_space_group_name_Hall '-P 2ybc'
_space_group_name_H-M_alt 'P 1 21/c 1'
_symmetry_space_group_name_Hall '-P 2ybc'
_symmetry_space_group_name_H-M 'P 1 21/c 1'
_atom_sites_solution_hydrogens geom
_audit_creation_date 2015-11-04
_audit_creation_method
;
Olex2 1.2
(compiled 2015.09.30 svn.r3233 for OlexSys, GUI svn.r5103)
;
_audit_update_record
;
2016-12-06 deposited with the CCDC.
2017-04-24 downloaded from the CCDC.
;
_cell_angle_alpha 90
_cell_angle_beta 97.137(2)
_cell_angle_gamma 90
_cell_formula_units_Z 8
_cell_length_a 24.7721(12)
_cell_length_b 8.0709(4)
_cell_length_c 56.964(3)
_cell_measurement_reflns_used 9300
_cell_measurement_temperature 298
_cell_measurement_theta_max 25.815
_cell_measurement_theta_min 2.409
_cell_volume 11300.7(10)
_computing_cell_refinement 'SAINT v8.34A (Bruker, 2013)'
_computing_data_reduction 'SAINT v8.34A (Bruker, 2013)'
_computing_molecular_graphics 'Olex2 (Dolomanov et al., 2009)'
_computing_publication_material 'Olex2 (Dolomanov et al., 2009)'
_computing_structure_refinement 'XL (Sheldrick, 2008)'
_diffrn_ambient_temperature 298
_diffrn_measured_fraction_theta_full 0.999
_diffrn_measured_fraction_theta_max 0.999
_diffrn_measurement_device_type 'Bruker APEX-II CCD'
_diffrn_measurement_method '\f and \w scans'
_diffrn_radiation_type MoK\a
_diffrn_radiation_wavelength 0.71073
_diffrn_reflns_av_R_equivalents 0.1030
_diffrn_reflns_av_unetI/netI 0.0694
_diffrn_reflns_Laue_measured_fraction_full 0.999
_diffrn_reflns_Laue_measured_fraction_max 0.999
_diffrn_reflns_limit_h_max 30
_diffrn_reflns_limit_h_min -30
_diffrn_reflns_limit_k_max 9
_diffrn_reflns_limit_k_min -9
_diffrn_reflns_limit_l_max 70
_diffrn_reflns_limit_l_min -70
_diffrn_reflns_number 205643
_diffrn_reflns_point_group_measured_fraction_full 0.999
_diffrn_reflns_point_group_measured_fraction_max 0.999
_diffrn_reflns_theta_full 25.242
_diffrn_reflns_theta_max 26.022
_diffrn_reflns_theta_min 2.057
_diffrn_standards_number 0
_exptl_absorpt_coefficient_mu 17.452
_exptl_absorpt_correction_T_max 0.4296
_exptl_absorpt_correction_T_min 0.2782
_exptl_absorpt_correction_type multi-scan
_exptl_absorpt_process_details
;
SADABS-2014/2 (Bruker,2014/2) was used for absorption correction.
wR2(int) was 0.0964 before and 0.0608 after correction.
The Ratio of minimum to maximum transmission is 0.6476.
The \l/2 correction factor is 0.00150.
;
_exptl_crystal_colour 'clear colourless'
_exptl_crystal_colour_lustre clear
_exptl_crystal_colour_primary colourless
_exptl_crystal_density_diffrn 2.592
_exptl_crystal_description plate
_exptl_crystal_F_000 8064
_exptl_crystal_preparation ', Luminescent'
_exptl_crystal_recrystallization_method 'from HBr'
_exptl_crystal_size_max 0.08
_exptl_crystal_size_mid 0.04
_exptl_crystal_size_min 0.01
_refine_diff_density_max 1.907
_refine_diff_density_min -1.615
_refine_diff_density_rms 0.194
_refine_ls_extinction_method none
_refine_ls_goodness_of_fit_ref 1.013
_refine_ls_hydrogen_treatment constr
_refine_ls_matrix_type full
_refine_ls_number_parameters 1053
_refine_ls_number_reflns 22216
_refine_ls_number_restraints 0
_refine_ls_restrained_S_all 1.013
_refine_ls_R_factor_all 0.1251
_refine_ls_R_factor_gt 0.0493
_refine_ls_shift/su_max 0.003
_refine_ls_shift/su_mean 0.000
_refine_ls_structure_factor_coef Fsqd
_refine_ls_weighting_details 'w=1/[\s^2^(Fo^2^)+(0.0257P)^2^+47.8012P] where P=(Fo^2^+2Fc^2^)/3'
_refine_ls_weighting_scheme calc
_refine_ls_wR_factor_gt 0.0757
_refine_ls_wR_factor_ref 0.0928
_reflns_Friedel_coverage 0.000
_reflns_number_gt 12004
_reflns_number_total 22216
_reflns_threshold_expression 'I > 2\s(I)'
_cod_data_source_file c7sc01590a2.cif
_cod_data_source_block aj80_p21c_a
_cod_original_cell_volume 11300.6(10)
_cod_database_code 1545808
_shelxl_version_number 2014-3
_shelx_space_group_comment
;
The symmetry employed for this shelxl refinement is uniquely defined
by the following loop, which should always be used as a source of
symmetry information in preference to the above space-group names.
They are only intended as comments.
;
_olex2_refinement_description
;
1. Fixed Uiso
 At 1.2 times of:
  All C(H,H) groups, All N(H,H,H) groups
 At 1.5 times of:
  All O(H) groups
2.a Secondary CH2 refined with riding coordinates:
 C33(H33A,H33B), C45(H45A,H45B), C34(H34A,H34B), C37(H37A,H37B), C6(H6D,H6E),
 C29(H29A,H29B), C1(H1D,H1E), C17(H17A,H17B), C26(H26A,H26B), C2(H2A,H2B),
 C41(H41A,H41B), C25(H25A,H25B), C46(H46A,H46B), C5(H5D,H5E), C31(H31A,H31),
 C18(H18A,H18B), C35(H35A,H35), C30(H30A,H30B), C3(H3A,H3B), C22(H22A,H22B),
 C27(H27A,H27B), C10(H10D,H10E), C47(H47A,H47B), C21(H21A,H21B), C7(H7D,H7E),
 C9(H9D,H9E), C11(H11D,H11E), C15(H15A,H15B), C19(H19A,H19B), C42(H42A,H42B),
 C39(H39A,H39B), C38(H38A,H38B), C43(H43A,H43B), C23(H23A,H23B), C14(H14A,H14B),
  C13(H13A,H13B)
2.b Tetrahedral OH refined with riding coordinates:
 O22(H22)
2.c Idealised Me refined as rotating group:
 N8(H8A,H8B,H8C), N7(H7A,H7B,H7C), N10(H10A,H10B,H10C), N9(H9A,H9B,H9C),
 N1(H1A,H1B,H1C), N5(H5A,H5B,H5C), N6(H6A,H6B,H6C), N11(H11A,H11B,H11C),
 N12(H12A,H12B,H12C), N4(H4A,H4B,H4C), N2(H2C,H2D,H2E), N3(H3C,H3D,H3E)
2.d Idealised tetrahedral OH refined as rotating group:
 O12(H12), O10(H10), O5(H5), O16(H16), O17(H17), O24(H24), O3(H3), O19(H19),
 O7(H7), O13(H13), O2(H2)
;
_olex2_submission_original_sample_id AJ80
_olex2_submission_special_instructions 'No special instructions were received'

loop_
_space_group_symop_operation_xyz
'x, y, z'
'-x, y+1/2, -z+1/2'
'-x, -y, -z'
'x, -y-1/2, z-1/2'

loop_
_atom_site_label
_atom_site_type_symbol
_atom_site_fract_x
_atom_site_fract_y
_atom_site_fract_z
_atom_site_U_iso_or_equiv
_atom_site_adp_type
_atom_site_occupancy
_atom_site_site_symmetry_order
_atom_site_calc_flag
_atom_site_refinement_flags_posn
_atom_site_refinement_flags_adp
_atom_site_refinement_flags_occupancy
Pb3 Pb 0.08419(2) 1.41540(4) 0.24716(2) 0.03111(10) Uani 1 1 d . . .
Pb2 Pb 0.25090(2) 0.92973(4) 0.24376(2) 0.03101(10) Uani 1 1 d . . .
Pb1 Pb 0.41633(2) 1.41564(5) 0.24744(2) 0.03166(10) Uani 1 1 d . . .
Pb5 Pb 0.33294(2) 0.98956(4) 0.50603(2) 0.02944(10) Uani 1 1 d . . .
Pb6 Pb 0.16683(2) 0.50485(5) 0.50356(2) 0.03087(10) Uani 1 1 d . . .
Pb4 Pb 0.5000 0.5000 0.5000 0.02948(14) Uani 1 2 d S T P
Pb7 Pb 0.0000 1.0000 0.5000 0.03313(14) Uani 1 2 d S T P
Br13 Br 0.47798(4) 1.10222(13) 0.23941(2) 0.0473(3) Uani 1 1 d . . .
Br20 Br 0.18439(4) 1.62562(13) 0.25252(2) 0.0470(3) Uani 1 1 d . . .
Br4 Br 0.40003(4) 0.28925(13) 0.49676(2) 0.0487(3) Uani 1 1 d . . .
Br16 Br 0.41098(5) 1.34038(13) 0.29896(2) 0.0504(3) Uani 1 1 d . . .
Br7 Br 0.23198(4) 1.19706(13) 0.49648(2) 0.0481(3) Uani 1 1 d . . .
Br6 Br 0.43744(4) 0.79781(13) 0.51263(2) 0.0502(3) Uani 1 1 d . . .
Br1 Br 0.32439(4) 0.91591(13) 0.45503(2) 0.0477(3) Uani 1 1 d . . .
Br22 Br 0.25586(5) 1.00291(14) 0.29474(2) 0.0505(3) Uani 1 1 d . . .
Br14 Br 0.35224(4) 0.72557(14) 0.25330(2) 0.0540(3) Uani 1 1 d . . .
Br18 Br 0.07279(5) 1.49018(14) 0.19577(2) 0.0509(3) Uani 1 1 d . . .
Br11 Br 0.10591(4) 0.81713(13) 0.51141(2) 0.0505(3) Uani 1 1 d . . .
Br24 Br 0.14422(4) 1.11229(14) 0.23542(2) 0.0550(3) Uani 1 1 d . . .
Br15 Br 0.42174(5) 1.48880(14) 0.19675(2) 0.0537(3) Uani 1 1 d . . .
Br23 Br 0.24925(5) 0.85733(14) 0.19250(2) 0.0509(3) Uani 1 1 d . . .
Br3 Br 0.33868(5) 1.07105(14) 0.55740(2) 0.0494(3) Uani 1 1 d . . .
Br17 Br 0.30994(5) 1.24189(14) 0.23558(2) 0.0569(3) Uani 1 1 d . . .
Br5 Br 0.51850(5) 0.43033(13) 0.55181(2) 0.0514(3) Uani 1 1 d . . .
Br9 Br 0.06270(4) 1.31169(14) 0.49243(2) 0.0535(3) Uani 1 1 d . . .
Br21 Br 0.09961(5) 1.34265(14) 0.29916(2) 0.0525(3) Uani 1 1 d . . .
Br19 Br 0.01897(4) 1.71482(14) 0.25842(2) 0.0524(3) Uani 1 1 d . . .
Br8 Br 0.17001(5) 0.58113(13) 0.45184(2) 0.0504(3) Uani 1 1 d . . .
Br2 Br 0.27380(5) 0.68017(14) 0.51572(2) 0.0557(3) Uani 1 1 d . . .
Br10 Br 0.16377(5) 0.43249(14) 0.55423(2) 0.0514(3) Uani 1 1 d . . .
Br12 Br 0.00373(5) 0.92896(14) 0.44885(2) 0.0540(3) Uani 1 1 d . . .
N8 N 0.1209(4) 0.9344(11) 0.29145(16) 0.055(3) Uani 1 1 d . . .
H8A H 0.1126 1.0351 0.2963 0.066 Uiso 1 1 calc GR . .
H8B H 0.0939 0.8969 0.2810 0.066 Uiso 1 1 calc GR . .
H8C H 0.1514 0.9393 0.2847 0.066 Uiso 1 1 calc GR . .
N7 N -0.2130(3) 0.9549(11) 0.30111(16) 0.057(3) Uani 1 1 d . . .
H7A H -0.2181 1.0580 0.3059 0.069 Uiso 1 1 calc GR . .
H7B H -0.2404 0.9262 0.2903 0.069 Uiso 1 1 calc GR . .
H7C H -0.1819 0.9491 0.2949 0.069 Uiso 1 1 calc GR . .
N10 N 0.2739(4) 0.4125(11) 0.29146(17) 0.060(3) Uani 1 1 d . . .
H10A H 0.2598 0.4587 0.2779 0.071 Uiso 1 1 calc GR . .
H10B H 0.2600 0.3117 0.2926 0.071 Uiso 1 1 calc GR . .
H10C H 0.3099 0.4052 0.2918 0.071 Uiso 1 1 calc GR . .
N9 N 0.4406(3) 0.9341(10) 0.29242(16) 0.055(3) Uani 1 1 d . . .
H9A H 0.4155 0.9071 0.2805 0.066 Uiso 1 1 calc GR . .
H9B H 0.4730 0.9404 0.2873 0.066 Uiso 1 1 calc GR . .
H9C H 0.4323 1.0317 0.2983 0.066 Uiso 1 1 calc GR . .
N1 N 0.4593(3) 0.9798(10) 0.45643(16) 0.054(3) Uani 1 1 d . . .
H1A H 0.4830 1.0272 0.4674 0.064 Uiso 1 1 calc GR . .
H1B H 0.4721 0.8819 0.4525 0.064 Uiso 1 1 calc GR . .
H1C H 0.4277 0.9656 0.4621 0.064 Uiso 1 1 calc GR . .
N5 N 0.6118(4) 0.3912(12) 0.30194(18) 0.069(3) Uani 1 1 d . . .
H5A H 0.5970 0.2928 0.3042 0.083 Uiso 1 1 calc GR . .
H5B H 0.6449 0.3770 0.2978 0.083 Uiso 1 1 calc GR . .
H5C H 0.5911 0.4450 0.2905 0.083 Uiso 1 1 calc GR . .
N6 N -0.0407(4) 0.3899(11) 0.29750(17) 0.060(3) Uani 1 1 d . . .
H6A H -0.0505 0.2870 0.3007 0.072 Uiso 1 1 calc GR . .
H6B H -0.0099 0.3875 0.2910 0.072 Uiso 1 1 calc GR . .
H6C H -0.0667 0.4365 0.2874 0.072 Uiso 1 1 calc GR . .
N11 N 0.3077(3) 0.5062(10) 0.45935(16) 0.055(3) Uani 1 1 d . . .
H11A H 0.3218 0.6070 0.4582 0.066 Uiso 1 1 calc GR . .
H11B H 0.3224 0.4590 0.4728 0.066 Uiso 1 1 calc GR . .
H11C H 0.2719 0.5141 0.4593 0.066 Uiso 1 1 calc GR . .
O1 O 0.5762(3) 1.0875(11) 0.38968(15) 0.065(2) Uani 1 1 d . . .
O18 O 0.3096(3) 0.8572(10) 0.35305(14) 0.060(2) Uani 1 1 d . . .
O12 O -0.1709(4) 0.2758(11) 0.36372(17) 0.076(3) Uani 1 1 d . . .
H12 H -0.1935 0.3042 0.3723 0.113 Uiso 1 1 calc GR . .
N12 N 0.1413(3) 0.9857(10) 0.45862(16) 0.052(3) Uani 1 1 d . . .
H12A H 0.1545 0.8914 0.4536 0.063 Uiso 1 1 calc GR . .
H12B H 0.1080 0.9682 0.4625 0.063 Uiso 1 1 calc GR . .
H12C H 0.1629 1.0222 0.4712 0.063 Uiso 1 1 calc GR . .
O23 O 0.2689(3) 1.0659(10) 0.39678(14) 0.063(2) Uani 1 1 d . . .
N4 N -0.0255(4) 0.5266(11) 0.45183(19) 0.070(3) Uani 1 1 d . . .
H4A H -0.0041 0.4716 0.4629 0.083 Uiso 1 1 calc GR . .
H4B H -0.0585 0.5376 0.4563 0.083 Uiso 1 1 calc GR . .
H4C H -0.0115 0.6263 0.4498 0.083 Uiso 1 1 calc GR . .
O10 O 0.4652(3) 0.2887(10) 0.36435(16) 0.066(2) Uani 1 1 d . . .
H10 H 0.4402 0.3219 0.3713 0.100 Uiso 1 1 calc GR . .
O5 O -0.2367(4) 0.6310(11) 0.38652(18) 0.083(3) Uani 1 1 d . . .
H5 H -0.2124 0.6032 0.3788 0.125 Uiso 1 1 calc GR . .
O16 O 0.0060(4) 0.8337(11) 0.35807(16) 0.068(3) Uani 1 1 d . . .
H16 H -0.0119 0.8454 0.3691 0.102 Uiso 1 1 calc GR . .
O17 O 0.3564(3) 1.0511(11) 0.37387(18) 0.080(3) Uani 1 1 d . . .
H17 H 0.3277 1.0618 0.3795 0.120 Uiso 1 1 calc GR . .
N2 N -0.1996(3) 0.9723(10) 0.45015(17) 0.059(3) Uani 1 1 d . . .
H2C H -0.1742 1.0010 0.4619 0.071 Uiso 1 1 calc GR . .
H2D H -0.1926 0.8709 0.4452 0.071 Uiso 1 1 calc GR . .
H2E H -0.2321 0.9736 0.4553 0.071 Uiso 1 1 calc GR . .
N3 N -0.3771(4) 0.5311(10) 0.44885(17) 0.058(3) Uani 1 1 d . . .
H3C H -0.3540 0.4797 0.4597 0.069 Uiso 1 1 calc GR . .
H3D H -0.4092 0.5418 0.4541 0.069 Uiso 1 1 calc GR . .
H3E H -0.3641 0.6309 0.4460 0.069 Uiso 1 1 calc GR . .
O14 O -0.3487(3) 0.8323(10) 0.36050(14) 0.062(2) Uani 1 1 d . . .
O24 O 0.2223(3) 0.8725(11) 0.37570(16) 0.073(3) Uani 1 1 d . . .
H24 H 0.2476 0.8066 0.3764 0.110 Uiso 1 1 calc GR . .
O3 O -0.0620(4) 1.0847(11) 0.39128(17) 0.071(3) Uani 1 1 d . . .
H3 H -0.0357 1.0674 0.3842 0.106 Uiso 1 1 calc GR . .
O20 O 0.3873(4) 0.3971(11) 0.39073(16) 0.075(3) Uani 1 1 d . . .
C33 C 0.4421(4) 0.8073(13) 0.31093(19) 0.046(3) Uani 1 1 d . . .
H33A H 0.4746 0.8229 0.3221 0.055 Uiso 1 1 calc R . .
H33B H 0.4444 0.6989 0.3038 0.055 Uiso 1 1 calc R . .
O19 O 0.4056(4) 0.6605(10) 0.38644(16) 0.069(2) Uani 1 1 d . . .
H19 H 0.4334 0.6230 0.3820 0.104 Uiso 1 1 calc GR . .
O9 O 0.4786(4) 0.5575(12) 0.36006(16) 0.079(3) Uani 1 1 d . . .
O11 O -0.1598(4) 0.5472(14) 0.36100(17) 0.090(4) Uani 1 1 d . . .
O21 O 0.1906(4) 0.5240(12) 0.35883(17) 0.088(3) Uani 1 1 d . . .
O6 O -0.2465(4) 0.3595(13) 0.38981(16) 0.080(3) Uani 1 1 d . . .
O7 O 0.1139(4) 0.6361(10) 0.38609(17) 0.077(3) Uani 1 1 d . . .
H7 H 0.1333 0.6039 0.3763 0.115 Uiso 1 1 calc GR . .
C45 C 0.1385(4) 1.1135(13) 0.4392(2) 0.052(3) Uani 1 1 d . . .
H45A H 0.1063 1.0933 0.4281 0.063 Uiso 1 1 calc R . .
H45B H 0.1349 1.2224 0.4460 0.063 Uiso 1 1 calc R . .
C34 C 0.3936(4) 0.8121(12) 0.32398(18) 0.043(3) Uani 1 1 d . . .
H34A H 0.3612 0.8252 0.3127 0.051 Uiso 1 1 calc R . .
H34B H 0.3907 0.7070 0.3320 0.051 Uiso 1 1 calc R . .
O22 O 0.1707(4) 0.2628(10) 0.36336(16) 0.085(3) Uani 1 1 d . . .
H22 H 0.1504 0.3016 0.3723 0.127 Uiso 1 1 calc R . .
O15 O 0.0206(4) 1.0950(13) 0.36531(19) 0.107(4) Uani 1 1 d . . .
C37 C 0.2605(6) 0.5182(13) 0.3119(2) 0.066(4) Uani 1 1 d . . .
H37A H 0.2752 0.6285 0.3104 0.079 Uiso 1 1 calc R . .
H37B H 0.2213 0.5282 0.3111 0.079 Uiso 1 1 calc R . .
C6 C -0.1450(4) 1.0930(13) 0.4204(2) 0.053(3) Uani 1 1 d . . .
H6D H -0.1436 1.1917 0.4108 0.064 Uiso 1 1 calc R . .
H6E H -0.1157 1.1001 0.4333 0.064 Uiso 1 1 calc R . .
C29 C 0.1288(5) 0.8222(14) 0.3118(2) 0.061(3) Uani 1 1 d . . .
H29A H 0.1611 0.8566 0.3221 0.073 Uiso 1 1 calc R . .
H29B H 0.1354 0.7115 0.3062 0.073 Uiso 1 1 calc R . .
C36 C 0.3497(5) 0.9441(14) 0.3563(2) 0.047(3) Uani 1 1 d . . .
C48 C 0.2302(5) 0.9749(15) 0.3935(2) 0.048(3) Uani 1 1 d . . .
C28 C -0.3264(5) 0.9621(18) 0.3575(2) 0.050(3) Uani 1 1 d . . .
C32 C 0.0324(5) 0.9596(19) 0.3558(2) 0.058(4) Uani 1 1 d . . .
C1 C 0.4508(5) 1.0888(14) 0.4349(2) 0.064(4) Uani 1 1 d . . .
H1D H 0.4200 1.0475 0.4244 0.076 Uiso 1 1 calc R . .
H1E H 0.4420 1.1998 0.4398 0.076 Uiso 1 1 calc R . .
C17 C 0.6155(5) 0.4871(16) 0.3237(3) 0.079(4) Uani 1 1 d . . .
H17A H 0.6312 0.5945 0.3210 0.095 Uiso 1 1 calc R . .
H17B H 0.6398 0.4308 0.3358 0.095 Uiso 1 1 calc R . .
C26 C -0.2646(5) 0.8292(15) 0.3312(2) 0.063(4) Uani 1 1 d . . .
H26A H -0.2932 0.8119 0.3182 0.076 Uiso 1 1 calc R . .
H26B H -0.2639 0.7336 0.3416 0.076 Uiso 1 1 calc R . .
C12 C -0.2606(5) 0.500(2) 0.3935(2) 0.058(4) Uani 1 1 d . . .
C2 C 0.4989(5) 1.0974(14) 0.4219(2) 0.062(4) Uani 1 1 d . . .
H2A H 0.4943 1.1904 0.4110 0.075 Uiso 1 1 calc R . .
H2B H 0.5309 1.1191 0.4331 0.075 Uiso 1 1 calc R . .
C41 C 0.3200(5) 0.4001(13) 0.4382(2) 0.063(4) Uani 1 1 d . . .
H41A H 0.3591 0.3918 0.4383 0.076 Uiso 1 1 calc R . .
H41B H 0.3059 0.2891 0.4399 0.076 Uiso 1 1 calc R . .
C25 C -0.2109(5) 0.8408(16) 0.3215(2) 0.069(4) Uani 1 1 d . . .
H25A H -0.1833 0.8789 0.3339 0.083 Uiso 1 1 calc R . .
H25B H -0.2004 0.7314 0.3167 0.083 Uiso 1 1 calc R . .
O13 O -0.3426(4) 1.1030(12) 0.3645(2) 0.095(3) Uani 1 1 d . . .
H13 H -0.3635 1.0884 0.3744 0.143 Uiso 1 1 calc GR . .
O4 O -0.0754(4) 0.8216(13) 0.3833(2) 0.121(5) Uani 1 1 d . . .
C8 C -0.0874(5) 0.955(2) 0.3927(2) 0.057(4) Uani 1 1 d . . .
C46 C 0.1863(4) 1.1136(12) 0.42623(19) 0.048(3) Uani 1 1 d . . .
H46A H 0.2190 1.1037 0.4374 0.057 Uiso 1 1 calc R . .
H46B H 0.1880 1.2185 0.4180 0.057 Uiso 1 1 calc R . .
C5 C -0.1992(4) 1.0901(14) 0.4306(2) 0.059(3) Uani 1 1 d . . .
H5D H -0.2068 1.2002 0.4361 0.071 Uiso 1 1 calc R . .
H5E H -0.2279 1.0609 0.4181 0.071 Uiso 1 1 calc R . .
O8 O 0.0994(4) 0.3688(13) 0.39018(19) 0.103(4) Uani 1 1 d . . .
C24 C -0.1471(5) 0.406(2) 0.3565(2) 0.068(4) Uani 1 1 d . . .
C4 C 0.5545(5) 0.9593(18) 0.3934(2) 0.054(4) Uani 1 1 d . . .
C31 C 0.0759(4) 0.9637(14) 0.3403(2) 0.058(3) Uani 1 1 d . . .
H31A H 0.0692 1.0572 0.3296 0.070 Uiso 1 1 calc R . .
H31 H 0.1102 0.9843 0.3501 0.070 Uiso 1 1 calc R . .
C18 C 0.5617(5) 0.5120(14) 0.3324(2) 0.072(4) Uani 1 1 d . . .
H18A H 0.5653 0.6033 0.3436 0.086 Uiso 1 1 calc R . .
H18B H 0.5358 0.5460 0.3191 0.086 Uiso 1 1 calc R . .
C35 C 0.3954(5) 0.9473(13) 0.3416(2) 0.053(3) Uani 1 1 d . . .
H35A H 0.3949 1.0527 0.3334 0.063 Uiso 1 1 calc R . .
H35 H 0.4295 0.9403 0.3520 0.063 Uiso 1 1 calc R . .
O2 O 0.5689(4) 0.8150(11) 0.38627(19) 0.091(3) Uani 1 1 d . . .
H2 H 0.5916 0.8267 0.3771 0.136 Uiso 1 1 calc GR . .
C30 C 0.0823(5) 0.8154(13) 0.3260(2) 0.059(3) Uani 1 1 d . . .
H30A H 0.0490 0.7983 0.3154 0.071 Uiso 1 1 calc R . .
H30B H 0.0871 0.7203 0.3365 0.071 Uiso 1 1 calc R . .
C3 C 0.5088(5) 0.9462(15) 0.4083(2) 0.066(4) Uani 1 1 d . . .
H3A H 0.4758 0.9190 0.3980 0.079 Uiso 1 1 calc R . .
H3B H 0.5166 0.8552 0.4193 0.079 Uiso 1 1 calc R . .
C16 C 0.0879(6) 0.512(2) 0.3935(2) 0.071(4) Uani 1 1 d . . .
C20 C 0.4916(5) 0.4146(18) 0.3572(2) 0.056(3) Uani 1 1 d . . .
C40 C 0.2003(5) 0.3819(17) 0.3558(2) 0.060(4) Uani 1 1 d . . .
C22 C -0.0813(6) 0.5116(16) 0.3308(2) 0.087(5) Uani 1 1 d . . .
H22A H -0.0734 0.5964 0.3428 0.104 Uiso 1 1 calc R . .
H22B H -0.1097 0.5544 0.3191 0.104 Uiso 1 1 calc R . .
C27 C -0.2773(5) 0.9752(16) 0.3443(2) 0.072(4) Uani 1 1 d . . .
H27A H -0.2831 1.0671 0.3333 0.087 Uiso 1 1 calc R . .
H27B H -0.2459 1.0021 0.3556 0.087 Uiso 1 1 calc R . .
C44 C 0.3770(6) 0.5392(18) 0.3940(2) 0.064(4) Uani 1 1 d . . .
C10 C -0.3322(5) 0.3994(15) 0.4164(3) 0.082(5) Uani 1 1 d . . .
H10D H -0.3057 0.3501 0.4284 0.099 Uiso 1 1 calc R . .
H10E H -0.3403 0.3185 0.4039 0.099 Uiso 1 1 calc R . .
C47 C 0.1849(5) 0.9745(14) 0.4085(2) 0.061(4) Uani 1 1 d . . .
H47A H 0.1856 0.8701 0.4170 0.074 Uiso 1 1 calc R . .
H47B H 0.1506 0.9800 0.3982 0.074 Uiso 1 1 calc R . .
C21 C -0.0328(5) 0.4860(17) 0.3193(3) 0.089(5) Uani 1 1 d . . .
H21A H -0.0058 0.4305 0.3303 0.107 Uiso 1 1 calc R . .
H21B H -0.0182 0.5935 0.3158 0.107 Uiso 1 1 calc R . .
C7 C -0.1360(5) 0.9470(14) 0.4059(2) 0.064(4) Uani 1 1 d . . .
H7D H -0.1680 0.9306 0.3945 0.077 Uiso 1 1 calc R . .
H7E H -0.1323 0.8505 0.4161 0.077 Uiso 1 1 calc R . .
C9 C -0.3834(5) 0.4349(16) 0.4272(2) 0.078(4) Uani 1 1 d . . .
H9D H -0.4084 0.4932 0.4156 0.093 Uiso 1 1 calc R . .
H9E H -0.4002 0.3300 0.4304 0.093 Uiso 1 1 calc R . .
C11 C -0.3079(5) 0.5433(15) 0.4068(2) 0.077(4) Uani 1 1 d . . .
H11D H -0.2954 0.6184 0.4196 0.093 Uiso 1 1 calc R . .
H11E H -0.3354 0.6005 0.3962 0.093 Uiso 1 1 calc R . .
C15 C 0.0433(5) 0.5597(16) 0.4067(2) 0.075(4) Uani 1 1 d . . .
H15A H 0.0146 0.6101 0.3959 0.090 Uiso 1 1 calc R . .
H15B H 0.0564 0.6421 0.4184 0.090 Uiso 1 1 calc R . .
C19 C 0.5380(5) 0.3691(14) 0.3440(2) 0.065(4) Uani 1 1 d . . .
H19A H 0.5663 0.3178 0.3550 0.078 Uiso 1 1 calc R . .
H19B H 0.5256 0.2876 0.3321 0.078 Uiso 1 1 calc R . .
C42 C 0.2963(5) 0.4682(16) 0.4158(2) 0.074(4) Uani 1 1 d . . .
H42A H 0.2610 0.5148 0.4178 0.089 Uiso 1 1 calc R . .
H42B H 0.2903 0.3786 0.4044 0.089 Uiso 1 1 calc R . .
C39 C 0.2480(6) 0.3208(15) 0.3446(2) 0.078(4) Uani 1 1 d . . .
H39A H 0.2348 0.2453 0.3319 0.094 Uiso 1 1 calc R . .
H39B H 0.2713 0.2578 0.3563 0.094 Uiso 1 1 calc R . .
C38 C 0.2818(6) 0.4514(17) 0.3347(3) 0.084(4) Uani 1 1 d . . .
H38A H 0.2868 0.5421 0.3459 0.101 Uiso 1 1 calc R . .
H38B H 0.3175 0.4050 0.3334 0.101 Uiso 1 1 calc R . .
C43 C 0.3297(5) 0.5994(15) 0.4058(2) 0.075(4) Uani 1 1 d . . .
H43A H 0.3435 0.6740 0.4185 0.090 Uiso 1 1 calc R . .
H43B H 0.3060 0.6633 0.3943 0.090 Uiso 1 1 calc R . .
C23 C -0.1025(5) 0.3682(17) 0.3418(3) 0.084(5) Uani 1 1 d . . .
H23A H -0.0729 0.3151 0.3518 0.101 Uiso 1 1 calc R . .
H23B H -0.1161 0.2900 0.3296 0.101 Uiso 1 1 calc R . .
C14 C 0.0203(6) 0.4156(18) 0.4189(3) 0.105(6) Uani 1 1 d . . .
H14A H 0.0145 0.3264 0.4074 0.126 Uiso 1 1 calc R . .
H14B H 0.0481 0.3785 0.4312 0.126 Uiso 1 1 calc R . .
C13 C -0.0296(6) 0.4346(18) 0.4295(3) 0.097(5) Uani 1 1 d . . .
H13A H -0.0437 0.3250 0.4322 0.117 Uiso 1 1 calc R . .
H13B H -0.0561 0.4900 0.4182 0.117 Uiso 1 1 calc R . .

loop_
_atom_site_aniso_label
_atom_site_aniso_U_11
_atom_site_aniso_U_22
_atom_site_aniso_U_33
_atom_site_aniso_U_23
_atom_site_aniso_U_13
_atom_site_aniso_U_12
Pb3 0.0258(2) 0.0288(2) 0.0400(3) 0.00260(18) 0.00900(17) -0.00032(17)
Pb2 0.0264(2) 0.0294(2) 0.0383(3) -0.00257(18) 0.00785(17) 0.00043(17)
Pb1 0.0289(2) 0.0284(2) 0.0383(3) 0.00076(18) 0.00666(18) -0.00042(17)
Pb5 0.0251(2) 0.0267(2) 0.0375(3) -0.00146(17) 0.00795(17) 0.00105(16)
Pb6 0.0286(2) 0.0270(2) 0.0377(3) 0.00219(17) 0.00687(17) 0.00058(16)
Pb4 0.0260(3) 0.0261(3) 0.0376(4) 0.0028(2) 0.0087(2) -0.0002(2)
Pb7 0.0265(3) 0.0310(4) 0.0427(4) -0.0014(3) 0.0076(3) 0.0012(2)
Br13 0.0429(7) 0.0427(7) 0.0566(8) 0.0022(5) 0.0080(5) 0.0160(5)
Br20 0.0388(6) 0.0421(7) 0.0605(8) -0.0004(5) 0.0077(5) -0.0159(5)
Br4 0.0407(7) 0.0430(7) 0.0634(8) 0.0016(6) 0.0111(6) -0.0179(5)
Br16 0.0623(8) 0.0447(8) 0.0441(8) 0.0047(5) 0.0059(6) 0.0016(6)
Br7 0.0415(7) 0.0433(7) 0.0592(8) -0.0021(5) 0.0056(6) 0.0180(5)
Br6 0.0393(7) 0.0444(8) 0.0668(9) -0.0024(6) 0.0066(6) 0.0195(5)
Br1 0.0546(7) 0.0465(8) 0.0423(7) -0.0063(5) 0.0068(6) -0.0008(5)
Br22 0.0566(7) 0.0520(8) 0.0429(8) -0.0071(5) 0.0060(6) -0.0013(6)
Br14 0.0449(7) 0.0481(8) 0.0677(9) -0.0061(6) 0.0020(6) 0.0208(5)
Br18 0.0541(7) 0.0531(8) 0.0449(8) 0.0058(6) 0.0038(6) 0.0036(6)
Br11 0.0463(7) 0.0460(8) 0.0587(8) -0.0003(6) 0.0048(6) 0.0220(5)
Br24 0.0445(7) 0.0494(8) 0.0715(9) -0.0017(6) 0.0087(6) 0.0228(5)
Br15 0.0556(8) 0.0621(9) 0.0437(8) 0.0071(6) 0.0079(6) 0.0090(6)
Br23 0.0565(7) 0.0545(8) 0.0417(8) -0.0076(5) 0.0059(6) -0.0026(6)
Br3 0.0578(7) 0.0496(8) 0.0405(7) -0.0053(5) 0.0054(6) -0.0059(6)
Br17 0.0473(7) 0.0549(8) 0.0665(9) 0.0069(6) -0.0014(6) -0.0262(6)
Br5 0.0636(8) 0.0463(8) 0.0438(8) 0.0078(5) 0.0049(6) 0.0026(6)
Br9 0.0440(7) 0.0447(8) 0.0716(9) 0.0010(6) 0.0061(6) -0.0184(5)
Br21 0.0654(8) 0.0472(8) 0.0453(8) 0.0070(6) 0.0085(6) 0.0034(6)
Br19 0.0411(7) 0.0474(8) 0.0700(9) -0.0017(6) 0.0116(6) 0.0179(5)
Br8 0.0631(8) 0.0444(8) 0.0438(8) 0.0063(5) 0.0066(6) 0.0037(6)
Br2 0.0479(7) 0.0493(8) 0.0692(9) 0.0058(6) 0.0040(6) -0.0235(6)
Br10 0.0588(8) 0.0522(8) 0.0436(8) 0.0086(6) 0.0079(6) 0.0042(6)
Br12 0.0517(7) 0.0621(9) 0.0480(8) -0.0074(6) 0.0050(6) -0.0040(6)
N8 0.063(7) 0.059(7) 0.047(7) -0.003(5) 0.022(5) -0.008(5)
N7 0.056(6) 0.067(7) 0.055(7) 0.004(5) 0.030(5) -0.003(5)
N10 0.061(7) 0.054(7) 0.065(8) 0.005(5) 0.013(5) 0.004(5)
N9 0.065(7) 0.053(7) 0.052(7) -0.005(5) 0.025(5) -0.005(5)
N1 0.060(6) 0.050(6) 0.056(7) -0.004(5) 0.023(5) -0.009(5)
N5 0.051(7) 0.075(8) 0.085(9) 0.016(6) 0.024(6) 0.010(5)
N6 0.069(7) 0.051(7) 0.068(8) 0.004(5) 0.039(6) 0.002(5)
N11 0.064(7) 0.049(6) 0.051(7) 0.000(5) 0.007(5) 0.003(5)
O1 0.074(6) 0.058(6) 0.067(6) 0.012(5) 0.025(5) 0.001(5)
O18 0.060(6) 0.067(6) 0.056(6) -0.017(4) 0.016(4) -0.009(5)
O12 0.078(7) 0.089(7) 0.065(7) 0.015(5) 0.029(5) 0.011(5)
N12 0.061(6) 0.043(6) 0.058(7) -0.001(5) 0.026(5) -0.010(5)
O23 0.072(6) 0.069(6) 0.051(6) -0.014(4) 0.023(5) -0.018(5)
N4 0.060(7) 0.061(7) 0.094(9) 0.003(6) 0.032(6) 0.005(5)
O10 0.074(7) 0.065(6) 0.063(6) 0.008(5) 0.022(5) -0.004(5)
O5 0.091(8) 0.083(7) 0.085(8) 0.015(5) 0.045(6) 0.006(6)
O16 0.068(6) 0.071(7) 0.072(7) -0.003(5) 0.036(5) -0.004(5)
O17 0.080(7) 0.069(6) 0.099(8) -0.039(6) 0.038(6) -0.016(5)
N2 0.052(6) 0.054(7) 0.075(8) 0.004(5) 0.026(5) 0.004(5)
N3 0.065(7) 0.052(7) 0.061(8) -0.003(5) 0.032(5) 0.006(5)
O14 0.079(6) 0.053(6) 0.057(6) 0.008(4) 0.025(5) 0.000(5)
O24 0.081(7) 0.063(7) 0.080(7) -0.026(5) 0.030(5) -0.010(5)
O3 0.069(7) 0.074(7) 0.076(7) -0.001(5) 0.033(5) 0.007(5)
O20 0.098(7) 0.046(6) 0.090(7) -0.015(5) 0.046(6) -0.014(5)
C33 0.047(7) 0.050(8) 0.042(8) 0.002(6) 0.013(6) -0.003(5)
O19 0.083(7) 0.059(6) 0.070(7) -0.003(5) 0.026(5) -0.005(5)
O9 0.089(7) 0.068(7) 0.088(8) -0.015(5) 0.044(6) -0.005(5)
O11 0.111(8) 0.085(8) 0.084(8) -0.024(6) 0.055(6) -0.036(6)
O21 0.125(8) 0.048(7) 0.097(8) -0.018(6) 0.044(6) -0.011(6)
O6 0.091(7) 0.079(8) 0.078(7) 0.000(6) 0.036(6) -0.005(6)
O7 0.088(7) 0.069(7) 0.078(8) 0.003(5) 0.031(5) 0.000(5)
C45 0.057(8) 0.045(8) 0.060(9) 0.003(6) 0.025(6) 0.000(6)
C34 0.046(7) 0.037(7) 0.046(8) 0.001(5) 0.012(5) -0.006(5)
O22 0.121(8) 0.052(6) 0.088(8) -0.002(5) 0.041(6) -0.012(5)
O15 0.139(9) 0.088(8) 0.107(9) -0.055(7) 0.073(7) -0.044(6)
C37 0.113(11) 0.033(8) 0.049(9) 0.006(6) -0.002(8) -0.005(7)
C6 0.061(8) 0.052(8) 0.046(8) 0.013(6) 0.007(6) -0.002(6)
C29 0.060(8) 0.061(9) 0.065(10) 0.009(7) 0.019(7) 0.007(6)
C36 0.062(9) 0.035(8) 0.044(8) -0.008(6) 0.011(6) -0.001(6)
C48 0.070(9) 0.044(9) 0.032(8) -0.005(6) 0.014(6) -0.001(7)
C28 0.064(9) 0.043(9) 0.047(8) -0.004(6) 0.014(6) -0.005(7)
C32 0.043(8) 0.083(12) 0.047(9) -0.016(7) 0.007(6) -0.028(7)
C1 0.063(9) 0.060(9) 0.072(10) 0.018(7) 0.024(7) 0.022(6)
C17 0.057(9) 0.087(11) 0.098(13) -0.039(9) 0.032(8) -0.014(7)
C26 0.063(8) 0.066(10) 0.064(9) 0.012(7) 0.021(7) 0.006(7)
C12 0.058(9) 0.060(11) 0.060(9) 0.014(8) 0.020(7) -0.001(7)
C2 0.063(8) 0.064(9) 0.064(10) 0.013(7) 0.028(7) -0.002(6)
C41 0.072(9) 0.036(8) 0.076(11) 0.009(7) -0.008(7) 0.006(6)
C25 0.062(9) 0.086(10) 0.064(10) 0.024(8) 0.020(7) 0.015(7)
O13 0.106(8) 0.080(8) 0.114(10) -0.013(6) 0.065(7) -0.026(6)
O4 0.145(10) 0.076(8) 0.165(11) -0.052(7) 0.107(9) -0.045(7)
C8 0.049(8) 0.071(11) 0.055(9) -0.009(7) 0.017(6) -0.009(7)
C46 0.065(8) 0.042(7) 0.038(7) -0.002(5) 0.014(6) -0.003(6)
C5 0.061(8) 0.062(9) 0.060(9) 0.024(7) 0.024(7) 0.014(6)
O8 0.140(9) 0.065(7) 0.117(9) -0.026(6) 0.071(7) -0.032(6)
C24 0.064(10) 0.085(13) 0.056(10) -0.002(9) 0.008(7) -0.020(9)
C4 0.057(8) 0.054(10) 0.056(9) -0.015(7) 0.023(7) -0.003(7)
C31 0.053(8) 0.068(9) 0.058(9) -0.005(7) 0.022(7) -0.022(6)
C18 0.079(10) 0.063(10) 0.081(11) 0.003(7) 0.039(8) -0.001(7)
C35 0.072(8) 0.035(7) 0.056(9) -0.012(6) 0.024(7) -0.017(6)
O2 0.114(9) 0.063(7) 0.109(9) -0.026(6) 0.069(7) -0.027(5)
C30 0.067(9) 0.051(8) 0.061(9) -0.006(6) 0.016(7) 0.001(6)
C3 0.069(9) 0.071(10) 0.060(10) -0.017(7) 0.019(7) -0.010(7)
C16 0.093(11) 0.066(12) 0.062(10) -0.021(8) 0.039(8) -0.029(9)
C20 0.061(9) 0.051(10) 0.054(9) 0.005(7) 0.006(7) 0.001(7)
C40 0.092(10) 0.037(9) 0.051(9) -0.004(7) 0.010(7) -0.010(8)
C22 0.115(12) 0.080(11) 0.077(11) -0.025(8) 0.058(10) -0.034(9)
C27 0.056(9) 0.093(12) 0.073(11) 0.004(8) 0.029(7) -0.012(7)
C44 0.088(10) 0.053(10) 0.055(9) -0.016(7) 0.023(8) -0.020(8)
C10 0.090(11) 0.058(10) 0.108(13) -0.015(8) 0.049(9) -0.015(8)
C47 0.063(8) 0.054(8) 0.071(10) -0.012(7) 0.026(7) -0.012(6)
C21 0.087(11) 0.090(11) 0.100(13) -0.030(9) 0.049(10) -0.044(8)
C7 0.065(9) 0.061(9) 0.071(10) 0.001(7) 0.027(7) -0.010(7)
C9 0.067(9) 0.095(11) 0.079(11) -0.024(8) 0.040(8) -0.027(8)
C11 0.091(11) 0.060(10) 0.085(12) 0.007(8) 0.023(9) 0.011(8)
C15 0.081(10) 0.085(11) 0.059(10) 0.008(8) 0.008(8) -0.011(8)
C19 0.059(8) 0.067(10) 0.069(10) 0.004(7) 0.011(7) 0.011(7)
C42 0.081(10) 0.083(11) 0.061(10) -0.018(8) 0.020(8) -0.006(8)
C39 0.116(12) 0.069(10) 0.054(10) 0.000(7) 0.030(9) 0.007(8)
C38 0.096(11) 0.084(11) 0.079(12) -0.013(9) 0.034(9) -0.011(9)
C43 0.105(11) 0.067(10) 0.059(10) -0.012(7) 0.040(8) -0.006(8)
C23 0.079(10) 0.088(12) 0.091(12) 0.009(9) 0.039(9) 0.007(8)
C14 0.085(12) 0.095(13) 0.141(17) -0.034(11) 0.038(11) -0.004(9)
C13 0.084(11) 0.094(12) 0.119(15) -0.052(10) 0.034(10) -0.014(9)

loop_
_atom_type_symbol
_atom_type_description
_atom_type_scat_dispersion_real
_atom_type_scat_dispersion_imag
_atom_type_scat_source
C C 0.0033 0.0016 'International Tables Vol C Tables 4.2.6.8 and 6.1.1.4'
H H 0.0000 0.0000 'International Tables Vol C Tables 4.2.6.8 and 6.1.1.4'
Br Br -0.2901 2.4595 'International Tables Vol C Tables 4.2.6.8 and 6.1.1.4'
N N 0.0061 0.0033 'International Tables Vol C Tables 4.2.6.8 and 6.1.1.4'
O O 0.0106 0.0060 'International Tables Vol C Tables 4.2.6.8 and 6.1.1.4'
Pb Pb -3.3944 10.1111 'International Tables Vol C Tables 4.2.6.8 and 6.1.1.4'

loop_
_geom_angle_atom_site_label_1
_geom_angle_atom_site_label_2
_geom_angle_atom_site_label_3
_geom_angle
_geom_angle_site_symmetry_1
_geom_angle_site_symmetry_3
Br20 Pb3 Br21 90.46(3) . .
Br20 Pb3 Br19 177.99(3) . 2_545
Br20 Pb3 Br19 89.05(3) . .
Br18 Pb3 Br20 87.79(3) . .
Br18 Pb3 Br24 86.26(3) . .
Br18 Pb3 Br21 178.11(3) . .
Br18 Pb3 Br19 93.38(3) . .
Br18 Pb3 Br19 91.70(3) . 2_545
Br24 Pb3 Br20 93.30(3) . .
Br24 Pb3 Br21 93.15(3) . .
Br24 Pb3 Br19 88.60(3) . 2_545
Br24 Pb3 Br19 177.60(4) . .
Br21 Pb3 Br19 90.07(3) . 2_545
Br21 Pb3 Br19 87.29(3) . .
Br19 Pb3 Br19 89.038(15) 2_545 .
Br22 Pb2 Br20 87.54(3) . 1_545
Br22 Pb2 Br14 90.00(3) . .
Br22 Pb2 Br24 89.18(3) . .
Br22 Pb2 Br23 178.39(3) . .
Br22 Pb2 Br17 91.34(3) . .
Br14 Pb2 Br20 89.15(3) . 1_545
Br14 Pb2 Br24 175.54(4) . .
Br24 Pb2 Br20 86.44(3) . 1_545
Br23 Pb2 Br20 93.51(3) . 1_545
Br23 Pb2 Br14 88.80(3) . .
Br23 Pb2 Br24 92.10(3) . .
Br23 Pb2 Br17 87.69(3) . .
Br17 Pb2 Br20 176.27(3) . 1_545
Br17 Pb2 Br14 94.41(3) . .
Br17 Pb2 Br24 89.99(3) . .
Br13 Pb1 Br13 90.917(16) . 2_655
Br16 Pb1 Br13 90.03(3) . 2_655
Br16 Pb1 Br13 93.61(3) . .
Br14 Pb1 Br13 90.63(3) 1_565 2_655
Br14 Pb1 Br13 177.47(4) 1_565 .
Br14 Pb1 Br16 88.39(3) 1_565 .
Br15 Pb1 Br13 89.97(3) . 2_655
Br15 Pb1 Br13 86.23(3) . .
Br15 Pb1 Br16 179.84(4) . .
Br15 Pb1 Br14 91.77(3) . 1_565
Br15 Pb1 Br17 91.06(4) . .
Br17 Pb1 Br13 91.21(3) . .
Br17 Pb1 Br13 177.69(4) . 2_655
Br17 Pb1 Br16 88.94(3) . .
Br17 Pb1 Br14 87.28(3) . 1_565
Br7 Pb5 Br4 89.18(3) . 1_565
Br6 Pb5 Br4 87.14(3) . 1_565
Br6 Pb5 Br7 175.50(3) . .
Br1 Pb5 Br4 87.87(3) . 1_565
Br1 Pb5 Br7 88.72(3) . .
Br1 Pb5 Br6 88.55(3) . .
Br1 Pb5 Br3 178.25(3) . .
Br1 Pb5 Br2 92.11(3) . .
Br3 Pb5 Br4 92.00(3) . 1_565
Br3 Pb5 Br7 89.53(3) . .
Br3 Pb5 Br6 93.18(3) . .
Br2 Pb5 Br4 176.04(3) . 1_565
Br2 Pb5 Br7 94.77(3) . .
Br2 Pb5 Br6 88.91(3) . .
Br2 Pb5 Br3 88.15(3) . .
Br7 Pb6 Br8 87.60(3) 1_545 .
Br11 Pb6 Br7 177.85(4) . 1_545
Br11 Pb6 Br9 91.87(3) . 1_545
Br11 Pb6 Br8 92.79(3) . .
Br11 Pb6 Br2 90.89(3) . .
Br9 Pb6 Br7 90.23(3) 1_545 1_545
Br9 Pb6 Br8 91.46(3) 1_545 .
Br2 Pb6 Br7 86.99(3) . 1_545
Br2 Pb6 Br9 176.82(4) . 1_545
Br2 Pb6 Br8 89.98(3) . .
Br10 Pb6 Br7 92.69(3) . 1_545
Br10 Pb6 Br11 86.90(3) . .
Br10 Pb6 Br9 88.75(3) . 1_545
Br10 Pb6 Br8 179.64(4) . .
Br10 Pb6 Br2 89.82(3) . .
Br4 Pb4 Br4 180.0 3_666 .
Br4 Pb4 Br6 91.26(3) . .
Br4 Pb4 Br6 88.74(3) 3_666 .
Br4 Pb4 Br6 91.26(3) 3_666 3_666
Br4 Pb4 Br6 88.74(3) . 3_666
Br6 Pb4 Br6 180.0 3_666 .
Br5 Pb4 Br4 91.25(3) . 3_666
Br5 Pb4 Br4 91.25(3) 3_666 .
Br5 Pb4 Br4 88.75(3) . .
Br5 Pb4 Br4 88.75(3) 3_666 3_666
Br5 Pb4 Br6 93.78(3) 3_666 .
Br5 Pb4 Br6 86.22(3) . .
Br5 Pb4 Br6 93.77(3) . 3_666
Br5 Pb4 Br6 86.23(3) 3_666 3_666
Br5 Pb4 Br5 180.0 . 3_666
Br11 Pb7 Br11 180.0 . 3_576
Br11 Pb7 Br9 90.61(3) . 3_576
Br11 Pb7 Br9 89.39(3) 3_576 3_576
Br11 Pb7 Br9 90.61(3) 3_576 .
Br11 Pb7 Br9 89.39(3) . .
Br9 Pb7 Br9 180.0 3_576 .
Br12 Pb7 Br11 89.13(3) . .
Br12 Pb7 Br11 90.87(3) . 3_576
Br12 Pb7 Br11 90.87(3) 3_576 .
Br12 Pb7 Br11 89.13(3) 3_576 3_576
Br12 Pb7 Br9 93.34(3) . 3_576
Br12 Pb7 Br9 86.65(3) . .
Br12 Pb7 Br9 93.35(3) 3_576 .
Br12 Pb7 Br9 86.66(3) 3_576 3_576
Br12 Pb7 Br12 180.0 3_576 .
Pb1 Br13 Pb1 144.69(4) . 2_645
Pb3 Br20 Pb2 154.62(4) . 1_565
Pb4 Br4 Pb5 156.15(4) . 1_545
Pb5 Br7 Pb6 151.93(4) . 1_565
Pb4 Br6 Pb5 148.01(4) . .
Pb2 Br14 Pb1 151.71(5) . 1_545
Pb6 Br11 Pb7 145.18(4) . .
Pb3 Br24 Pb2 144.93(5) . .
Pb2 Br17 Pb1 142.95(5) . .
Pb6 Br9 Pb7 147.58(5) 1_565 .
Pb3 Br19 Pb3 151.41(5) 2 .
Pb5 Br2 Pb6 142.24(5) . .
H8A N8 H8B 109.5 . .
H8A N8 H8C 109.5 . .
H8B N8 H8C 109.5 . .
C29 N8 H8A 109.5 . .
C29 N8 H8B 109.5 . .
C29 N8 H8C 109.5 . .
H7A N7 H7B 109.5 . .
H7A N7 H7C 109.5 . .
H7B N7 H7C 109.5 . .
C25 N7 H7A 109.5 . .
C25 N7 H7B 109.5 . .
C25 N7 H7C 109.5 . .
H10A N10 H10B 109.5 . .
H10A N10 H10C 109.5 . .
H10B N10 H10C 109.5 . .
C37 N10 H10A 109.5 . .
C37 N10 H10B 109.5 . .
C37 N10 H10C 109.5 . .
H9A N9 H9B 109.5 . .
H9A N9 H9C 109.5 . .
H9B N9 H9C 109.5 . .
C33 N9 H9A 109.5 . .
C33 N9 H9B 109.5 . .
C33 N9 H9C 109.5 . .
H1A N1 H1B 109.5 . .
H1A N1 H1C 109.5 . .
H1B N1 H1C 109.5 . .
C1 N1 H1A 109.5 . .
C1 N1 H1B 109.5 . .
C1 N1 H1C 109.5 . .
H5A N5 H5B 109.5 . .
H5A N5 H5C 109.5 . .
H5B N5 H5C 109.5 . .
C17 N5 H5A 109.5 . .
C17 N5 H5B 109.5 . .
C17 N5 H5C 109.5 . .
H6A N6 H6B 109.5 . .
H6A N6 H6C 109.5 . .
H6B N6 H6C 109.5 . .
C21 N6 H6A 109.5 . .
C21 N6 H6B 109.5 . .
C21 N6 H6C 109.5 . .
H11A N11 H11B 109.5 . .
H11A N11 H11C 109.5 . .
H11B N11 H11C 109.5 . .
C41 N11 H11A 109.5 . .
C41 N11 H11B 109.5 . .
C41 N11 H11C 109.5 . .
C24 O12 H12 109.5 . .
H12A N12 H12B 109.5 . .
H12A N12 H12C 109.5 . .
H12B N12 H12C 109.5 . .
C45 N12 H12A 109.5 . .
C45 N12 H12B 109.5 . .
C45 N12 H12C 109.5 . .
H4A N4 H4B 109.5 . .
H4A N4 H4C 109.5 . .
H4B N4 H4C 109.5 . .
C13 N4 H4A 109.5 . .
C13 N4 H4B 109.5 . .
C13 N4 H4C 109.5 . .
C20 O10 H10 109.5 . .
C12 O5 H5 109.5 . .
C32 O16 H16 109.5 . .
C36 O17 H17 109.5 . .
H2C N2 H2D 109.5 . .
H2C N2 H2E 109.5 . .
H2D N2 H2E 109.5 . .
C5 N2 H2C 109.5 . .
C5 N2 H2D 109.5 . .
C5 N2 H2E 109.5 . .
H3C N3 H3D 109.5 . .
H3C N3 H3E 109.5 . .
H3D N3 H3E 109.5 . .
C9 N3 H3C 109.5 . .
C9 N3 H3D 109.5 . .
C9 N3 H3E 109.5 . .
C48 O24 H24 109.5 . .
C8 O3 H3 109.5 . .
N9 C33 H33A 109.0 . .
N9 C33 H33B 109.0 . .
N9 C33 C34 112.9(9) . .
H33A C33 H33B 107.8 . .
C34 C33 H33A 109.0 . .
C34 C33 H33B 109.0 . .
C44 O19 H19 109.5 . .
C16 O7 H7 109.5 . .
N12 C45 H45A 108.8 . .
N12 C45 H45B 108.8 . .
H45A C45 H45B 107.7 . .
C46 C45 N12 113.8(9) . .
C46 C45 H45A 108.8 . .
C46 C45 H45B 108.8 . .
C33 C34 H34A 108.9 . .
C33 C34 H34B 108.9 . .
H34A C34 H34B 107.7 . .
C35 C34 C33 113.5(9) . .
C35 C34 H34A 108.9 . .
C35 C34 H34B 108.9 . .
C40 O22 H22 109.5 . .
N10 C37 H37A 109.0 . .
N10 C37 H37B 109.0 . .
H37A C37 H37B 107.8 . .
C38 C37 N10 112.9(10) . .
C38 C37 H37A 109.0 . .
C38 C37 H37B 109.0 . .
H6D C6 H6E 107.7 . .
C5 C6 H6D 108.8 . .
C5 C6 H6E 108.8 . .
C7 C6 H6D 108.8 . .
C7 C6 H6E 108.8 . .
C7 C6 C5 113.7(10) . .
N8 C29 H29A 108.6 . .
N8 C29 H29B 108.6 . .
N8 C29 C30 114.7(10) . .
H29A C29 H29B 107.6 . .
C30 C29 H29A 108.6 . .
C30 C29 H29B 108.6 . .
O18 C36 O17 121.2(11) . .
O18 C36 C35 126.3(10) . .
O17 C36 C35 112.5(10) . .
O23 C48 O24 122.9(11) . .
O23 C48 C47 123.7(11) . .
O24 C48 C47 113.2(11) . .
O14 C28 O13 124.1(12) . .
O14 C28 C27 122.8(12) . .
O13 C28 C27 113.1(12) . .
O16 C32 O15 121.0(12) . .
O16 C32 C31 121.4(13) . .
O15 C32 C31 117.4(12) . .
N1 C1 H1D 108.9 . .
N1 C1 H1E 108.9 . .
H1D C1 H1E 107.7 . .
C2 C1 N1 113.4(9) . .
C2 C1 H1D 108.9 . .
C2 C1 H1E 108.9 . .
N5 C17 H17A 109.0 . .
N5 C17 H17B 109.0 . .
N5 C17 C18 113.0(11) . .
H17A C17 H17B 107.8 . .
C18 C17 H17A 109.0 . .
C18 C17 H17B 109.0 . .
H26A C26 H26B 107.7 . .
C25 C26 H26A 108.9 . .
C25 C26 H26B 108.9 . .
C27 C26 H26A 108.9 . .
C27 C26 H26B 108.9 . .
C27 C26 C25 113.4(11) . .
O5 C12 C11 111.9(13) . .
O6 C12 O5 123.9(13) . .
O6 C12 C11 124.2(13) . .
C1 C2 H2A 108.5 . .
C1 C2 H2B 108.5 . .
H2A C2 H2B 107.5 . .
C3 C2 C1 114.9(10) . .
C3 C2 H2A 108.5 . .
C3 C2 H2B 108.5 . .
N11 C41 H41A 109.1 . .
N11 C41 H41B 109.1 . .
H41A C41 H41B 107.9 . .
C42 C41 N11 112.4(10) . .
C42 C41 H41A 109.1 . .
C42 C41 H41B 109.1 . .
N7 C25 C26 112.3(9) . .
N7 C25 H25A 109.1 . .
N7 C25 H25B 109.1 . .
C26 C25 H25A 109.1 . .
C26 C25 H25B 109.1 . .
H25A C25 H25B 107.9 . .
C28 O13 H13 109.5 . .
O3 C8 O4 123.5(12) . .
O3 C8 C7 121.5(13) . .
O4 C8 C7 115.0(12) . .
C45 C46 H46A 109.1 . .
C45 C46 H46B 109.1 . .
C45 C46 C47 112.4(9) . .
H46A C46 H46B 107.8 . .
C47 C46 H46A 109.1 . .
C47 C46 H46B 109.1 . .
N2 C5 C6 112.8(9) . .
N2 C5 H5D 109.0 . .
N2 C5 H5E 109.0 . .
C6 C5 H5D 109.0 . .
C6 C5 H5E 109.0 . .
H5D C5 H5E 107.8 . .
O12 C24 C23 114.1(14) . .
O11 C24 O12 123.4(14) . .
O11 C24 C23 122.5(14) . .
O1 C4 O2 125.1(12) . .
O1 C4 C3 123.1(12) . .
O2 C4 C3 111.7(12) . .
C32 C31 H31A 108.1 . .
C32 C31 H31 108.1 . .
H31A C31 H31 107.3 . .
C30 C31 C32 116.7(10) . .
C30 C31 H31A 108.1 . .
C30 C31 H31 108.1 . .
C17 C18 H18A 107.9 . .
C17 C18 H18B 107.9 . .
H18A C18 H18B 107.2 . .
C19 C18 C17 117.5(11) . .
C19 C18 H18A 107.9 . .
C19 C18 H18B 107.9 . .
C34 C35 C36 114.0(9) . .
C34 C35 H35A 108.8 . .
C34 C35 H35 108.8 . .
C36 C35 H35A 108.8 . .
C36 C35 H35 108.8 . .
H35A C35 H35 107.7 . .
C4 O2 H2 109.5 . .
C29 C30 H30A 108.6 . .
C29 C30 H30B 108.6 . .
C31 C30 C29 114.5(10) . .
C31 C30 H30A 108.6 . .
C31 C30 H30B 108.6 . .
H30A C30 H30B 107.6 . .
C2 C3 C4 115.1(10) . .
C2 C3 H3A 108.5 . .
C2 C3 H3B 108.5 . .
C4 C3 H3A 108.5 . .
C4 C3 H3B 108.5 . .
H3A C3 H3B 107.5 . .
O7 C16 C15 113.8(13) . .
O8 C16 O7 123.8(13) . .
O8 C16 C15 122.5(13) . .
O10 C20 C19 114.3(12) . .
O9 C20 O10 123.3(12) . .
O9 C20 C19 122.2(12) . .
O21 C40 O22 121.8(13) . .
O21 C40 C39 124.4(12) . .
O22 C40 C39 113.7(12) . .
H22A C22 H22B 107.3 . .
C21 C22 H22A 108.1 . .
C21 C22 H22B 108.1 . .
C23 C22 H22A 108.1 . .
C23 C22 H22B 108.1 . .
C23 C22 C21 116.6(12) . .
C28 C27 H27A 108.3 . .
C28 C27 H27B 108.3 . .
C26 C27 C28 116.0(11) . .
C26 C27 H27A 108.3 . .
C26 C27 H27B 108.3 . .
H27A C27 H27B 107.4 . .
O20 C44 O19 122.1(13) . .
O20 C44 C43 125.0(12) . .
O19 C44 C43 112.8(12) . .
H10D C10 H10E 107.6 . .
C9 C10 H10D 108.7 . .
C9 C10 H10E 108.7 . .
C11 C10 H10D 108.7 . .
C11 C10 H10E 108.7 . .
C11 C10 C9 114.4(11) . .
C48 C47 C46 115.1(10) . .
C48 C47 H47A 108.5 . .
C48 C47 H47B 108.5 . .
C46 C47 H47A 108.5 . .
C46 C47 H47B 108.5 . .
H47A C47 H47B 107.5 . .
N6 C21 H21A 108.4 . .
N6 C21 H21B 108.4 . .
C22 C21 N6 115.4(11) . .
C22 C21 H21A 108.4 . .
C22 C21 H21B 108.4 . .
H21A C21 H21B 107.5 . .
C6 C7 C8 115.6(10) . .
C6 C7 H7D 108.4 . .
C6 C7 H7E 108.4 . .
C8 C7 H7D 108.4 . .
C8 C7 H7E 108.4 . .
H7D C7 H7E 107.4 . .
N3 C9 C10 116.3(11) . .
N3 C9 H9D 108.2 . .
N3 C9 H9E 108.2 . .
C10 C9 H9D 108.2 . .
C10 C9 H9E 108.2 . .
H9D C9 H9E 107.4 . .
C12 C11 H11D 109.1 . .
C12 C11 H11E 109.1 . .
C10 C11 C12 112.7(11) . .
C10 C11 H11D 109.1 . .
C10 C11 H11E 109.1 . .
H11D C11 H11E 107.8 . .
C16 C15 H15A 109.0 . .
C16 C15 H15B 109.0 . .
C16 C15 C14 112.9(12) . .
H15A C15 H15B 107.8 . .
C14 C15 H15A 109.0 . .
C14 C15 H15B 109.0 . .
C18 C19 C20 113.8(10) . .
C18 C19 H19A 108.8 . .
C18 C19 H19B 108.8 . .
C20 C19 H19A 108.8 . .
C20 C19 H19B 108.8 . .
H19A C19 H19B 107.7 . .
C41 C42 H42A 108.5 . .
C41 C42 H42B 108.5 . .
C41 C42 C43 114.9(12) . .
H42A C42 H42B 107.5 . .
C43 C42 H42A 108.5 . .
C43 C42 H42B 108.5 . .
C40 C39 H39A 108.3 . .
C40 C39 H39B 108.3 . .
C40 C39 C38 116.0(11) . .
H39A C39 H39B 107.4 . .
C38 C39 H39A 108.3 . .
C38 C39 H39B 108.3 . .
C37 C38 C39 116.2(12) . .
C37 C38 H38A 108.2 . .
C37 C38 H38B 108.2 . .
C39 C38 H38A 108.2 . .
C39 C38 H38B 108.2 . .
H38A C38 H38B 107.4 . .
C44 C43 H43A 108.3 . .
C44 C43 H43B 108.3 . .
C42 C43 C44 116.1(11) . .
C42 C43 H43A 108.3 . .
C42 C43 H43B 108.3 . .
H43A C43 H43B 107.4 . .
C24 C23 H23A 108.7 . .
C24 C23 H23B 108.7 . .
C22 C23 C24 114.3(12) . .
C22 C23 H23A 108.7 . .
C22 C23 H23B 108.7 . .
H23A C23 H23B 107.6 . .
C15 C14 H14A 107.3 . .
C15 C14 H14B 107.3 . .
H14A C14 H14B 106.9 . .
C13 C14 C15 120.2(13) . .
C13 C14 H14A 107.3 . .
C13 C14 H14B 107.3 . .
N4 C13 H13A 108.2 . .
N4 C13 H13B 108.2 . .
C14 C13 N4 116.4(12) . .
C14 C13 H13A 108.2 . .
C14 C13 H13B 108.2 . .
H13A C13 H13B 107.3 . .

loop_
_geom_bond_atom_site_label_1
_geom_bond_atom_site_label_2
_geom_bond_distance
_geom_bond_site_symmetry_2
Pb3 Br20 2.9908(10) .
Pb3 Br18 2.9678(12) .
Pb3 Br24 2.9816(11) .
Pb3 Br21 2.9975(12) .
Pb3 Br19 3.0084(11) 2_545
Pb3 Br19 3.0198(11) .
Pb2 Br20 3.0318(11) 1_545
Pb2 Br22 2.9510(12) .
Pb2 Br14 2.9956(11) .
Pb2 Br24 3.0114(11) .
Pb2 Br23 2.9731(12) .
Pb2 Br17 2.9789(11) .
Pb1 Br13 3.0191(11) .
Pb1 Br13 3.0325(11) 2_655
Pb1 Br16 3.0158(12) .
Pb1 Br14 3.0034(11) 1_565
Pb1 Br15 2.9666(12) .
Pb1 Br17 2.9876(11) .
Pb5 Br4 3.0183(10) 1_565
Pb5 Br7 3.0029(11) .
Pb5 Br6 2.9992(10) .
Pb5 Br1 2.9471(12) .
Pb5 Br3 2.9856(12) .
Pb5 Br2 2.9812(11) .
Pb6 Br7 3.0166(11) 1_545
Pb6 Br11 2.9997(11) .
Pb6 Br9 3.0135(11) 1_545
Pb6 Br8 3.0206(12) .
Pb6 Br2 3.0078(11) .
Pb6 Br10 2.9551(12) .
Pb4 Br4 2.9910(10) .
Pb4 Br4 2.9910(10) 3_666
Pb4 Br6 2.9956(10) 3_666
Pb4 Br6 2.9956(10) .
Pb4 Br5 2.9834(12) 3_666
Pb4 Br5 2.9833(12) .
Pb7 Br11 3.0100(10) 3_576
Pb7 Br11 3.0100(10) .
Pb7 Br9 3.0154(10) 3_576
Pb7 Br9 3.0154(10) .
Pb7 Br12 2.9824(12) .
Pb7 Br12 2.9822(12) 3_576
Br13 Pb1 3.0326(11) 2_645
Br20 Pb2 3.0318(10) 1_565
Br4 Pb5 3.0181(10) 1_545
Br7 Pb6 3.0167(11) 1_565
Br14 Pb1 3.0034(11) 1_545
Br9 Pb6 3.0135(11) 1_565
Br19 Pb3 3.0085(11) 2
N8 H8A 0.8900 .
N8 H8B 0.8900 .
N8 H8C 0.8900 .
N8 C29 1.466(13) .
N7 H7A 0.8900 .
N7 H7B 0.8900 .
N7 H7C 0.8900 .
N7 C25 1.479(13) .
N10 H10A 0.8900 .
N10 H10B 0.8900 .
N10 H10C 0.8900 .
N10 C37 1.514(14) .
N9 H9A 0.8900 .
N9 H9B 0.8900 .
N9 H9C 0.8900 .
N9 C33 1.466(12) .
N1 H1A 0.8900 .
N1 H1B 0.8900 .
N1 H1C 0.8900 .
N1 C1 1.501(13) .
N5 H5A 0.8900 .
N5 H5B 0.8900 .
N5 H5C 0.8900 .
N5 C17 1.454(14) .
N6 H6A 0.8900 .
N6 H6B 0.8900 .
N6 H6C 0.8900 .
N6 C21 1.456(15) .
N11 H11A 0.8900 .
N11 H11B 0.8900 .
N11 H11C 0.8900 .
N11 C41 1.539(14) .
O1 C4 1.197(13) .
O18 C36 1.213(12) .
O12 H12 0.8200 .
O12 C24 1.298(15) .
N12 H12A 0.8900 .
N12 H12B 0.8900 .
N12 H12C 0.8900 .
N12 C45 1.509(12) .
O23 C48 1.204(13) .
N4 H4A 0.8900 .
N4 H4B 0.8900 .
N4 H4C 0.8900 .
N4 C13 1.465(15) .
O10 H10 0.8200 .
O10 C20 1.300(14) .
O5 H5 0.8200 .
O5 C12 1.300(14) .
O16 H16 0.8200 .
O16 C32 1.224(13) .
O17 H17 0.8200 .
O17 C36 1.317(13) .
N2 H2C 0.8900 .
N2 H2D 0.8900 .
N2 H2E 0.8900 .
N2 C5 1.467(13) .
N3 H3C 0.8900 .
N3 H3D 0.8900 .
N3 H3E 0.8900 .
N3 C9 1.449(14) .
O14 C28 1.205(13) .
O24 H24 0.8200 .
O24 C48 1.306(13) .
O3 H3 0.8200 .
O3 C8 1.227(13) .
O20 C44 1.193(13) .
C33 H33A 0.9700 .
C33 H33B 0.9700 .
C33 C34 1.491(12) .
O19 H19 0.8200 .
O19 C44 1.312(13) .
O9 C20 1.213(13) .
O11 C24 1.218(15) .
O21 C40 1.189(12) .
O6 C12 1.209(13) .
O7 H7 0.8200 .
O7 C16 1.289(14) .
C45 H45A 0.9700 .
C45 H45B 0.9700 .
C45 C46 1.470(13) .
C34 H34A 0.9700 .
C34 H34B 0.9700 .
C34 C35 1.480(13) .
O22 H22 0.8200 .
O22 C40 1.313(13) .
O15 C32 1.270(14) .
C37 H37A 0.9700 .
C37 H37B 0.9700 .
C37 C38 1.441(16) .
C6 H6D 0.9700 .
C6 H6E 0.9700 .
C6 C5 1.528(14) .
C6 C7 1.472(14) .
C29 H29A 0.9700 .
C29 H29B 0.9700 .
C29 C30 1.490(14) .
C36 C35 1.489(14) .
C48 C47 1.492(14) .
C28 O13 1.285(13) .
C28 C27 1.513(15) .
C32 C31 1.477(15) .
C1 H1D 0.9700 .
C1 H1E 0.9700 .
C1 C2 1.482(14) .
C17 H17A 0.9700 .
C17 H17B 0.9700 .
C17 C18 1.493(14) .
C26 H26A 0.9700 .
C26 H26B 0.9700 .
C26 C25 1.505(14) .
C26 C27 1.449(15) .
C12 C11 1.514(16) .
C2 H2A 0.9700 .
C2 H2B 0.9700 .
C2 C3 1.482(14) .
C41 H41A 0.9700 .
C41 H41B 0.9700 .
C41 C42 1.445(16) .
C25 H25A 0.9700 .
C25 H25B 0.9700 .
O13 H13 0.8200 .
O4 C8 1.257(14) .
C8 C7 1.496(15) .
C46 H46A 0.9700 .
C46 H46B 0.9700 .
C46 C47 1.506(14) .
C5 H5D 0.9700 .
C5 H5E 0.9700 .
O8 C16 1.210(14) .
C24 C23 1.495(17) .
C4 O2 1.297(13) .
C4 C3 1.499(15) .
C31 H31A 0.9700 .
C31 H31 0.9700 .
C31 C30 1.465(14) .
C18 H18A 0.9700 .
C18 H18B 0.9700 .
C18 C19 1.486(15) .
C35 H35A 0.9700 .
C35 H35 0.9700 .
O2 H2 0.8200 .
C30 H30A 0.9700 .
C30 H30B 0.9700 .
C3 H3A 0.9700 .
C3 H3B 0.9700 .
C16 C15 1.465(17) .
C20 C19 1.496(16) .
C40 C39 1.495(16) .
C22 H22A 0.9700 .
C22 H22B 0.9700 .
C22 C21 1.453(15) .
C22 C23 1.446(16) .
C27 H27A 0.9700 .
C27 H27B 0.9700 .
C44 C43 1.502(16) .
C10 H10D 0.9700 .
C10 H10E 0.9700 .
C10 C9 1.506(15) .
C10 C11 1.446(15) .
C47 H47A 0.9700 .
C47 H47B 0.9700 .
C21 H21A 0.9700 .
C21 H21B 0.9700 .
C7 H7D 0.9700 .
C7 H7E 0.9700 .
C9 H9D 0.9700 .
C9 H9E 0.9700 .
C11 H11D 0.9700 .
C11 H11E 0.9700 .
C15 H15A 0.9700 .
C15 H15B 0.9700 .
C15 C14 1.503(17) .
C19 H19A 0.9700 .
C19 H19B 0.9700 .
C42 H42A 0.9700 .
C42 H42B 0.9700 .
C42 C43 1.501(15) .
C39 H39A 0.9700 .
C39 H39B 0.9700 .
C39 C38 1.500(16) .
C38 H38A 0.9700 .
C38 H38B 0.9700 .
C43 H43A 0.9700 .
C43 H43B 0.9700 .
C23 H23A 0.9700 .
C23 H23B 0.9700 .
C14 H14A 0.9700 .
C14 H14B 0.9700 .
C14 C13 1.450(16) .
C13 H13A 0.9700 .
C13 H13B 0.9700 .
